data_4089110
loop_
_publ_author_name
'Schuh, Esther'
'Werner, Svenja'
'Otte, Daniela'
'Monkowius, Uwe'
'Mohr, Fabian'

_publ_section_title
;
 A Neutral, Carbene-Stabilized Gold(III) Triazide
;
_journal_issue 20
_journal_name_full Organometallics
_journal_page_first 3448
_journal_paper_doi 10.1021/acs.organomet.6b00714
_journal_volume 35
_journal_year 2016
_chemical_formula_moiety '0.5(C14 H18 Au2 Cl4 N12 S2)'
_chemical_formula_sum 'C7 H9 Au Cl2 N6 S'
_chemical_formula_weight 477.13
_space_group_crystal_system orthorhombic
_space_group_IT_number 62
_space_group_name_Hall '-P 2ac 2n'
_space_group_name_H-M_alt 'P n m a'
_atom_sites_solution_hydrogens geom
_audit_creation_date 2016-02-12
_audit_creation_method
;
Olex2 1.2
(compiled 2015.09.30 svn.r3233 for OlexSys, GUI svn.r5103)
;
_cell_angle_alpha 90
_cell_angle_beta 90
_cell_angle_gamma 90
_cell_formula_units_Z 4
_cell_length_a 8.0461(6)
_cell_length_b 6.7554(6)
_cell_length_c 23.9279(16)
_cell_measurement_reflns_used 1690
_cell_measurement_temperature 150.0
_cell_measurement_theta_max 29.2402
_cell_measurement_theta_min 3.0449
_cell_volume 1300.59(17)
_computing_cell_refinement
;
CrysAlisPro, Oxford Diffraction Ltd.,
Version 1.171.34.40 (release 27-08-2010 CrysAlis171 .NET)
(compiled Aug 27 2010,11:50:40)
;
_computing_data_collection
;
CrysAlisPro, Oxford Diffraction Ltd.,
Version 1.171.34.40 (release 27-08-2010 CrysAlis171 .NET)
(compiled Aug 27 2010,11:50:40)
;
_computing_data_reduction
;
CrysAlisPro, Oxford Diffraction Ltd.,
Version 1.171.34.40 (release 27-08-2010 CrysAlis171 .NET)
(compiled Aug 27 2010,11:50:40)
;
_computing_molecular_graphics 'Olex2 (Dolomanov et al., 2009)'
_computing_publication_material 'Olex2 (Dolomanov et al., 2009)'
_computing_structure_refinement 'ShelXL (Sheldrick, 2015)'
_computing_structure_solution 'ShelXS (Sheldrick, 2008)'
_diffrn_ambient_temperature 150.0
_diffrn_detector_area_resol_mean 16.2705
_diffrn_measured_fraction_theta_full 0.997
_diffrn_measured_fraction_theta_max 0.855
_diffrn_measurement_details
;
#__ type_ start__ end____ width___ exp.time_
  1 omega   33.00   61.00   1.0000   17.0000
omega____ theta____ kappa____ phi______ frames
    -       17.8225   77.0000 -120.0000 28

#__ type_ start__ end____ width___ exp.time_
  2 omega  -78.00    6.00   1.0000   17.0000
omega____ theta____ kappa____ phi______ frames
    -      -19.4631  -37.0000  120.0000 84

#__ type_ start__ end____ width___ exp.time_
  3 omega  -78.00  -42.00   1.0000   17.0000
omega____ theta____ kappa____ phi______ frames
    -      -19.4631  179.0000 -120.0000 36
;
_diffrn_measurement_device_type 'Xcalibur, Eos, Gemini ultra'
_diffrn_measurement_method '\w scans'
_diffrn_orient_matrix_UB_11 -0.0247646000
_diffrn_orient_matrix_UB_12 -0.0449033000
_diffrn_orient_matrix_UB_13 -0.0254746000
_diffrn_orient_matrix_UB_21 -0.0615987000
_diffrn_orient_matrix_UB_22 0.0739930000
_diffrn_orient_matrix_UB_23 -0.0035860000
_diffrn_orient_matrix_UB_31 0.0582385000
_diffrn_orient_matrix_UB_32 0.0592895000
_diffrn_orient_matrix_UB_33 -0.0146792000
_diffrn_radiation_monochromator graphite
_diffrn_radiation_type MoK\a
_diffrn_radiation_wavelength 0.71073
_diffrn_reflns_av_R_equivalents 0.0334
_diffrn_reflns_av_unetI/netI 0.0933
_diffrn_reflns_Laue_measured_fraction_full 0.997
_diffrn_reflns_Laue_measured_fraction_max 0.855
_diffrn_reflns_limit_h_max 4
_diffrn_reflns_limit_h_min -9
_diffrn_reflns_limit_k_max 8
_diffrn_reflns_limit_k_min -10
_diffrn_reflns_limit_l_max 32
_diffrn_reflns_limit_l_min -18
_diffrn_reflns_number 3836
_diffrn_reflns_point_group_measured_fraction_full 0.997
_diffrn_reflns_point_group_measured_fraction_max 0.855
_diffrn_reflns_theta_full 25.050
_diffrn_reflns_theta_max 29.305
_diffrn_reflns_theta_min 3.051
_diffrn_source 'Enhance (Mo) X-ray Source'
_exptl_absorpt_coefficient_mu 11.869
_exptl_absorpt_correction_T_max 1.00000
_exptl_absorpt_correction_T_min 0.33381
_exptl_absorpt_correction_type multi-scan
_exptl_absorpt_process_details
;
CrysAlisPro, Oxford Diffraction Ltd.,
Version 1.171.34.40 (release 27-08-2010 CrysAlis171 .NET)
(compiled Aug 27 2010,11:50:40)
Empirical absorption correction using spherical harmonics,
 implemented in SCALE3 ABSPACK scaling algorithm.
;
_exptl_crystal_colour colourless
_exptl_crystal_colour_primary colourless
_exptl_crystal_density_diffrn 2.437
_exptl_crystal_description needle
_exptl_crystal_F_000 888
_exptl_crystal_size_max 0.11
_exptl_crystal_size_mid 0.05
_exptl_crystal_size_min 0.01
_refine_diff_density_max 1.159
_refine_diff_density_min -1.446
_refine_diff_density_rms 0.234
_refine_ls_extinction_method none
_refine_ls_goodness_of_fit_ref 1.085
_refine_ls_hydrogen_treatment constr
_refine_ls_matrix_type full
_refine_ls_number_parameters 106
_refine_ls_number_reflns 1644
_refine_ls_number_restraints 0
_refine_ls_restrained_S_all 1.085
_refine_ls_R_factor_all 0.0433
_refine_ls_R_factor_gt 0.0333
_refine_ls_shift/su_max 0.001
_refine_ls_shift/su_mean 0.000
_refine_ls_structure_factor_coef Fsqd
_refine_ls_weighting_details 'w=1/[\s^2^(Fo^2^)+(0.0272P)^2^] where P=(Fo^2^+2Fc^2^)/3'
_refine_ls_weighting_scheme calc
_refine_ls_wR_factor_gt 0.0683
_refine_ls_wR_factor_ref 0.0734
_reflns_Friedel_coverage 0.000
_reflns_number_gt 1363
_reflns_number_total 1644
_reflns_threshold_expression 'I > 2\s(I)'
_cod_data_source_file om6b00714_si_002.cif
_cod_data_source_block esc153
_cod_original_cell_volume 1300.58(17)
_cod_database_code 4089110
_chemical_oxdiff_formula C7H9N6Cl2S1Au1
_shelx_space_group_comment
;
The symmetry employed for this shelxl refinement is uniquely defined
by the following loop, which should always be used as a source of
symmetry information in preference to the above space-group names.
They are only intended as comments.
;
_reflns_odcompleteness_completeness 99.50
_reflns_odcompleteness_iscentric 1
_reflns_odcompleteness_theta 26.32
_olex2_refinement_description
;
1. Fixed Uiso
 At 1.5 times of:
  All C(H,H,H) groups
2. Others
 Fixed Sof: H4C(0.5) H4A(0.5) H4B(0.5) H7A(0.5) H7B(0.5) H7C(0.5) H5A(0.5)
 H5B(0.5) H5C(0.5)
3.a Idealised Me refined as rotating group:
 C4(H4C,H4A,H4B), C7(H7A,H7B,H7C), C5(H5A,H5B,H5C)
;
_shelx_shelxl_version_number 2014/7
_olex2_date_sample_data_collection 2010-10-11
_olex2_submission_special_instructions 'No special instructions were received'

loop_
_space_group_symop_operation_xyz
'x, y, z'
'-x+1/2, -y, z+1/2'
'x+1/2, -y+1/2, -z+1/2'
'-x, y+1/2, -z'
'-x, -y, -z'
'x-1/2, y, -z-1/2'
'-x-1/2, y-1/2, z-1/2'
'x, -y-1/2, z'

loop_
_atom_site_label
_atom_site_type_symbol
_atom_site_fract_x
_atom_site_fract_y
_atom_site_fract_z
_atom_site_U_iso_or_equiv
_atom_site_adp_type
_atom_site_occupancy
_atom_site_site_symmetry_order
_atom_site_calc_flag
_atom_site_refinement_flags_posn
_atom_site_refinement_flags_adp
_atom_site_refinement_flags_occupancy
_atom_site_disorder_assembly
_atom_site_disorder_group
Au1 Au 0.99483(3) 0.2500 0.46471(2) 0.02037(11) Uani 1 2 d S T P . .
N2 N 1.0245(7) 0.2500 0.5903(2) 0.0210(14) Uani 1 2 d S T P . .
S1 S 1.0618(3) 0.2500 0.37160(7) 0.0220(4) Uani 1 2 d S T P . .
Cl2 Cl 1.0107(3) 0.2500 0.70305(8) 0.0374(5) Uani 1 2 d S T P . .
Cl1 Cl 0.5931(2) 0.2500 0.66110(6) 0.0286(4) Uani 1 2 d S T P . .
N1 N 0.7659(7) 0.2500 0.56392(18) 0.0169(12) Uani 1 2 d S T P . .
N4 N 1.5298(8) 0.2500 0.3373(3) 0.0309(16) Uani 1 2 d S T P . .
N5 N 1.5379(9) 0.2500 0.3913(3) 0.0367(18) Uani 1 2 d S T P . .
N6 N 1.3842(8) 0.2500 0.4145(2) 0.0276(15) Uani 1 2 d S T P . .
C6 C 1.2752(9) 0.2500 0.3721(2) 0.0183(15) Uani 1 2 d S T P . .
N3 N 1.3654(7) 0.2500 0.3246(2) 0.0219(13) Uani 1 2 d S T P . .
C2 C 0.7686(10) 0.2500 0.6224(2) 0.0198(16) Uani 1 2 d S T P . .
C4 C 0.6175(9) 0.2500 0.5300(3) 0.0244(17) Uani 1 2 d S T P . .
H4C H 0.6482 0.2362 0.4905 0.037 Uiso 0.5 1 calc GR . . A -1
H4A H 0.5575 0.3747 0.5354 0.037 Uiso 0.5 1 calc GR . . A -1
H4B H 0.5462 0.1391 0.5410 0.037 Uiso 0.5 1 calc GR . . A -1
C7 C 1.3077(10) 0.2500 0.2672(2) 0.0308(19) Uani 1 2 d S T P . .
H7A H 1.3973 0.2955 0.2426 0.046 Uiso 0.5 1 calc GR . . B -1
H7B H 1.2121 0.3390 0.2637 0.046 Uiso 0.5 1 calc GR . . B -1
H7C H 1.2747 0.1156 0.2565 0.046 Uiso 0.5 1 calc GR . . B -1
C3 C 0.9260(10) 0.2500 0.6377(3) 0.0215(15) Uani 1 2 d S T P . .
C1 C 0.9233(9) 0.2500 0.5444(2) 0.0152(14) Uani 1 2 d S T P . .
C5 C 1.2036(10) 0.2500 0.5887(3) 0.0325(19) Uani 1 2 d S T P . .
H5A H 1.2413 0.2795 0.5506 0.049 Uiso 0.5 1 calc GR . . C -1
H5B H 1.2451 0.1196 0.6000 0.049 Uiso 0.5 1 calc GR . . C -1
H5C H 1.2462 0.3509 0.6144 0.049 Uiso 0.5 1 calc GR . . C -1

loop_
_atom_site_aniso_label
_atom_site_aniso_U_11
_atom_site_aniso_U_22
_atom_site_aniso_U_33
_atom_site_aniso_U_23
_atom_site_aniso_U_13
_atom_site_aniso_U_12
Au1 0.02305(19) 0.02074(18) 0.01733(16) 0.000 0.00439(10) 0.000
N2 0.016(3) 0.026(3) 0.021(3) 0.000 -0.005(2) 0.000
S1 0.0241(10) 0.0249(10) 0.0170(8) 0.000 0.0025(7) 0.000
Cl2 0.0496(14) 0.0421(12) 0.0204(9) 0.000 -0.0176(8) 0.000
Cl1 0.0315(11) 0.0362(11) 0.0181(7) 0.000 0.0082(7) 0.000
N1 0.023(3) 0.025(3) 0.004(2) 0.000 -0.001(2) 0.000
N4 0.026(4) 0.044(4) 0.023(3) 0.000 -0.001(3) 0.000
N5 0.031(4) 0.050(5) 0.029(4) 0.000 -0.006(3) 0.000
N6 0.028(4) 0.032(4) 0.022(3) 0.000 0.002(3) 0.000
C6 0.021(4) 0.018(3) 0.015(3) 0.000 0.002(3) 0.000
N3 0.018(3) 0.029(3) 0.019(3) 0.000 -0.002(2) 0.000
C2 0.036(5) 0.017(3) 0.006(3) 0.000 0.001(3) 0.000
C4 0.011(4) 0.039(5) 0.024(3) 0.000 -0.004(3) 0.000
C7 0.033(5) 0.050(5) 0.010(3) 0.000 0.000(3) 0.000
C3 0.025(4) 0.026(4) 0.013(3) 0.000 -0.004(3) 0.000
C1 0.011(3) 0.014(3) 0.020(3) 0.000 0.000(3) 0.000
C5 0.024(5) 0.039(5) 0.035(4) 0.000 -0.006(3) 0.000

loop_
_atom_type_symbol
_atom_type_description
_atom_type_scat_dispersion_real
_atom_type_scat_dispersion_imag
_atom_type_scat_source
C C 0.0033 0.0016 'International Tables Vol C Tables 4.2.6.8 and 6.1.1.4'
H H 0.0000 0.0000 'International Tables Vol C Tables 4.2.6.8 and 6.1.1.4'
Au Au -2.0133 8.8022 'International Tables Vol C Tables 4.2.6.8 and 6.1.1.4'
Cl Cl 0.1484 0.1585 'International Tables Vol C Tables 4.2.6.8 and 6.1.1.4'
N N 0.0061 0.0033 'International Tables Vol C Tables 4.2.6.8 and 6.1.1.4'
S S 0.1246 0.1234 'International Tables Vol C Tables 4.2.6.8 and 6.1.1.4'

loop_
_geom_angle_atom_site_label_1
_geom_angle_atom_site_label_2
_geom_angle_atom_site_label_3
_geom_angle
C1 Au1 S1 176.8(2)
C3 N2 C5 126.4(6)
C1 N2 C3 108.5(6)
C1 N2 C5 125.1(6)
C6 S1 Au1 103.2(2)
C2 N1 C4 125.1(6)
C1 N1 C2 109.3(5)
C1 N1 C4 125.5(5)
N5 N4 N3 105.9(6)
N4 N5 N6 111.3(6)
C6 N6 N5 106.6(6)
N6 C6 S1 131.2(5)
N6 C6 N3 106.6(6)
N3 C6 S1 122.2(5)
N4 N3 C7 121.6(5)
C6 N3 N4 109.7(5)
C6 N3 C7 128.7(6)
N1 C2 Cl1 122.4(5)
C3 C2 Cl1 130.6(5)
C3 C2 N1 107.0(6)
N1 C4 H4C 109.5
N1 C4 H4A 109.5
N1 C4 H4B 109.5
H4C C4 H4A 109.5
H4C C4 H4B 109.5
H4A C4 H4B 109.5
N3 C7 H7A 109.5
N3 C7 H7B 109.5
N3 C7 H7C 109.5
H7A C7 H7B 109.5
H7A C7 H7C 109.5
H7B C7 H7C 109.5
N2 C3 Cl2 121.5(6)
C2 C3 N2 108.8(5)
C2 C3 Cl2 129.7(5)
N2 C1 Au1 126.6(5)
N1 C1 Au1 127.0(5)
N1 C1 N2 106.4(5)
N2 C5 H5A 109.5
N2 C5 H5B 109.5
N2 C5 H5C 109.5
H5A C5 H5B 109.5
H5A C5 H5C 109.5
H5B C5 H5C 109.5

loop_
_geom_bond_atom_site_label_1
_geom_bond_atom_site_label_2
_geom_bond_distance
Au1 S1 2.2920(16)
Au1 C1 1.992(6)
N2 C3 1.384(9)
N2 C1 1.366(8)
N2 C5 1.442(9)
S1 C6 1.717(7)
Cl2 C3 1.706(7)
Cl1 C2 1.689(7)
N1 C2 1.399(7)
N1 C4 1.444(8)
N1 C1 1.349(8)
N4 N5 1.293(8)
N4 N3 1.357(8)
N5 N6 1.356(9)
N6 C6 1.342(8)
C6 N3 1.347(8)
N3 C7 1.451(7)
C2 C3 1.318(10)
C4 H4C 0.9800
C4 H4A 0.9800
C4 H4B 0.9800
C7 H7A 0.9800
C7 H7B 0.9800
C7 H7C 0.9800
C5 H5A 0.9800
C5 H5B 0.9800
C5 H5C 0.9800
